data_7006134
loop_
_publ_author_name
'Govindaswamy, Padavattan'
'Linder, David'
'Lacour, J\'er\^ome'
'S\"uss-Fink, Georg'
'Therrien, Bruno'

_publ_section_title
;
 Chiral or not chiral? A case study of the hexanuclear metalloprisms
 [Cp(6)M(6)(micro(3)-tpt-kappaN)(2)(micro-C2O4-kappaO)(3)]6+ (M = Rh,
 Ir, tpt = 2,4,6-tri(pyridin-4-yl)-1,3,5-triazine).
;
_journal_issue 39
_journal_name_full 'Dalton transactions (Cambridge, England : 2003)'
_journal_page_first 4457
_journal_page_last 4463
_journal_paper_doi 10.1039/b709247d
_journal_year 2007
_chemical_formula_moiety 'C102H114N12O12Ir6, (CF3O3S)6'
_chemical_formula_sum 'C108 H114 F18 Ir6 N12 O30 S6'
_chemical_formula_weight 3747.67
_chemical_name_systematic
;
?
;
_space_group_IT_number 228
_symmetry_cell_setting cubic
_symmetry_Int_Tables_number 228
_symmetry_space_group_name_Hall '-F 4ud 2vw 3'
_symmetry_space_group_name_H-M 'F d -3 c :2'
_atom_sites_solution_hydrogens geom
_atom_sites_solution_primary direct
_atom_sites_solution_secondary difmap
_audit_creation_method SHELXL-97
_cell_angle_alpha 90.00
_cell_angle_beta 90.00
_cell_angle_gamma 90.00
_cell_formula_units_Z 32
_cell_length_a 50.159(6)
_cell_length_b 50.159(6)
_cell_length_c 50.159(6)
_cell_measurement_reflns_used 84715
_cell_measurement_temperature 173(2)
_cell_measurement_theta_max 24.68
_cell_measurement_theta_min 1.15
_cell_volume 126196(3)
_computing_cell_refinement X-Area
_computing_data_collection X-Area
_computing_data_reduction X-RED
_computing_molecular_graphics 'PLATON03 (Spek, 2003)'
_computing_publication_material SHELXL-97
_computing_structure_refinement 'SHELXL-97 (Sheldrick, 1997)'
_computing_structure_solution 'SHELXS-97 (Sheldrick, 1990)'
_diffrn_ambient_temperature 173(2)
_diffrn_detector_area_resol_mean 0.81\%A
_diffrn_measured_fraction_theta_full 0.956
_diffrn_measured_fraction_theta_max 0.956
_diffrn_measurement_device_type 'STOE IPDS-2'
_diffrn_measurement_method 'omega scans'
_diffrn_radiation_monochromator graphite
_diffrn_radiation_source 'fine-focus sealed tube'
_diffrn_radiation_type MoK\a
_diffrn_radiation_wavelength 0.71073
_diffrn_reflns_av_R_equivalents 0.0709
_diffrn_reflns_av_sigmaI/netI 0.0801
_diffrn_reflns_limit_h_max 47
_diffrn_reflns_limit_h_min -8
_diffrn_reflns_limit_k_max 45
_diffrn_reflns_limit_k_min -59
_diffrn_reflns_limit_l_max 58
_diffrn_reflns_limit_l_min -49
_diffrn_reflns_number 11934
_diffrn_reflns_theta_full 25.17
_diffrn_reflns_theta_max 25.17
_diffrn_reflns_theta_min 1.99
_diffrn_standards_decay_% 0
_diffrn_standards_interval_count 0
_diffrn_standards_interval_time 0
_diffrn_standards_number 0
_exptl_absorpt_coefficient_mu 5.204
_exptl_absorpt_correction_type none
_exptl_crystal_colour yellow
_exptl_crystal_density_diffrn 1.578
_exptl_crystal_density_method 'not measured'
_exptl_crystal_description cube
_exptl_crystal_F_000 57792
_exptl_crystal_size_max 0.15
_exptl_crystal_size_mid 0.15
_exptl_crystal_size_min 0.15
_refine_diff_density_max 0.583
_refine_diff_density_min -0.715
_refine_diff_density_rms 0.094
_refine_ls_extinction_method none
_refine_ls_goodness_of_fit_ref 0.812
_refine_ls_hydrogen_treatment constr
_refine_ls_matrix_type full
_refine_ls_number_parameters 175
_refine_ls_number_reflns 4537
_refine_ls_number_restraints 0
_refine_ls_restrained_S_all 0.812
_refine_ls_R_factor_all 0.1076
_refine_ls_R_factor_gt 0.0536
_refine_ls_shift/su_max 0.003
_refine_ls_shift/su_mean 0.000
_refine_ls_structure_factor_coef Fsqd
_refine_ls_weighting_details 'calc w=1/[\s^2^(Fo^2^)+(0.0762P)^2^] where P=(Fo^2^+2Fc^2^)/3'
_refine_ls_weighting_scheme calc
_refine_ls_wR_factor_gt 0.1284
_refine_ls_wR_factor_ref 0.1435
_reflns_number_gt 2074
_reflns_number_total 4537
_reflns_threshold_expression >2sigma(I)
_cod_data_source_file b709247d.txt
_cod_data_source_block d:compound4
_cod_depositor_comments
;
The following automatic conversions were performed:
'_symmetry_cell_setting' value 'Cubic' changed to 'cubic' according to
'/home/saulius/struct/CIF-dictionaries/cif_core.dic' dictionary named
'cif_core.dic' version 2.4.1 from 2010-06-29.

Automatic conversion script
Id: cif_fix_enum 1527 2010-12-29 10:47:43Z saulius 
;
_cod_original_cell_volume 126196(26)
_cod_original_sg_symbol_Hall 'F 4d 2 3 -1cd'
_cod_original_sg_symbol_H-M 'F d-3c'
_cod_database_code 7006134

loop_
_symmetry_equiv_pos_as_xyz
'x, y, z'
'x, -y+1/4, -z+1/4'
'-x+1/4, -y+3/4, z+1/2'
'-x+1/4, y+1/2, -z+3/4'
'-y+1/2, x+1/4, z+1/4'
'y+1/4, x+1/4, -z+1/2'
'y+3/4, -x+1/2, z+3/4'
'-y, -x+1/2, -z'
'y, z, x'
'-y+1/4, -z+3/4, x+1/2'
'y, -z+1/4, -x+1/4'
'-y+1/4, z+1/2, -x+3/4'
'-z+1/2, y+1/4, x+1/4'
'-z+1/2, -y, -x'
'z+3/4, -y+1/2, x+3/4'
'z+3/4, y+3/4, -x+1/2'
'z, x, y'
'-z+3/4, x+1/2, -y+1/4'
'-z+1/4, -x+1/4, y'
'z+1/2, -x+3/4, -y+1/4'
'-x+1/2, -z, -y'
'-x+1/2, z+3/4, y+3/4'
'x+1/4, -z+1/2, y+1/4'
'x+3/4, z+3/4, -y+1/2'
'x, y+1/2, z+1/2'
'x, -y+3/4, -z+3/4'
'-x+1/4, -y+5/4, z+1'
'-x+1/4, y+1, -z+5/4'
'-y+1/2, x+3/4, z+3/4'
'y+1/4, x+3/4, -z+1'
'y+3/4, -x+1, z+5/4'
'-y, -x+1, -z+1/2'
'y, z+1/2, x+1/2'
'-y+1/4, -z+5/4, x+1'
'y, -z+3/4, -x+3/4'
'-y+1/4, z+1, -x+5/4'
'-z+1/2, y+3/4, x+3/4'
'-z+1/2, -y+1/2, -x+1/2'
'z+3/4, -y+1, x+5/4'
'z+3/4, y+5/4, -x+1'
'z, x+1/2, y+1/2'
'-z+3/4, x+1, -y+3/4'
'-z+1/4, -x+3/4, y+1/2'
'z+1/2, -x+5/4, -y+3/4'
'-x+1/2, -z+1/2, -y+1/2'
'-x+1/2, z+5/4, y+5/4'
'x+1/4, -z+1, y+3/4'
'x+3/4, z+5/4, -y+1'
'x+1/2, y, z+1/2'
'x+1/2, -y+1/4, -z+3/4'
'-x+3/4, -y+3/4, z+1'
'-x+3/4, y+1/2, -z+5/4'
'-y+1, x+1/4, z+3/4'
'y+3/4, x+1/4, -z+1'
'y+5/4, -x+1/2, z+5/4'
'-y+1/2, -x+1/2, -z+1/2'
'y+1/2, z, x+1/2'
'-y+3/4, -z+3/4, x+1'
'y+1/2, -z+1/4, -x+3/4'
'-y+3/4, z+1/2, -x+5/4'
'-z+1, y+1/4, x+3/4'
'-z+1, -y, -x+1/2'
'z+5/4, -y+1/2, x+5/4'
'z+5/4, y+3/4, -x+1'
'z+1/2, x, y+1/2'
'-z+5/4, x+1/2, -y+3/4'
'-z+3/4, -x+1/4, y+1/2'
'z+1, -x+3/4, -y+3/4'
'-x+1, -z, -y+1/2'
'-x+1, z+3/4, y+5/4'
'x+3/4, -z+1/2, y+3/4'
'x+5/4, z+3/4, -y+1'
'x+1/2, y+1/2, z'
'x+1/2, -y+3/4, -z+1/4'
'-x+3/4, -y+5/4, z+1/2'
'-x+3/4, y+1, -z+3/4'
'-y+1, x+3/4, z+1/4'
'y+3/4, x+3/4, -z+1/2'
'y+5/4, -x+1, z+3/4'
'-y+1/2, -x+1, -z'
'y+1/2, z+1/2, x'
'-y+3/4, -z+5/4, x+1/2'
'y+1/2, -z+3/4, -x+1/4'
'-y+3/4, z+1, -x+3/4'
'-z+1, y+3/4, x+1/4'
'-z+1, -y+1/2, -x'
'z+5/4, -y+1, x+3/4'
'z+5/4, y+5/4, -x+1/2'
'z+1/2, x+1/2, y'
'-z+5/4, x+1, -y+1/4'
'-z+3/4, -x+3/4, y'
'z+1, -x+5/4, -y+1/4'
'-x+1, -z+1/2, -y'
'-x+1, z+5/4, y+3/4'
'x+3/4, -z+1, y+1/4'
'x+5/4, z+5/4, -y+1/2'
'-x, -y, -z'
'-x, y-1/4, z-1/4'
'x-1/4, y-3/4, -z-1/2'
'x-1/4, -y-1/2, z-3/4'
'y-1/2, -x-1/4, -z-1/4'
'-y-1/4, -x-1/4, z-1/2'
'-y-3/4, x-1/2, -z-3/4'
'y, x-1/2, z'
'-y, -z, -x'
'y-1/4, z-3/4, -x-1/2'
'-y, z-1/4, x-1/4'
'y-1/4, -z-1/2, x-3/4'
'z-1/2, -y-1/4, -x-1/4'
'z-1/2, y, x'
'-z-3/4, y-1/2, -x-3/4'
'-z-3/4, -y-3/4, x-1/2'
'-z, -x, -y'
'z-3/4, -x-1/2, y-1/4'
'z-1/4, x-1/4, -y'
'-z-1/2, x-3/4, y-1/4'
'x-1/2, z, y'
'x-1/2, -z-3/4, -y-3/4'
'-x-1/4, z-1/2, -y-1/4'
'-x-3/4, -z-3/4, y-1/2'
'-x, -y+1/2, -z+1/2'
'-x, y+1/4, z+1/4'
'x-1/4, y-1/4, -z'
'x-1/4, -y, z-1/4'
'y-1/2, -x+1/4, -z+1/4'
'-y-1/4, -x+1/4, z'
'-y-3/4, x, -z-1/4'
'y, x, z+1/2'
'-y, -z+1/2, -x+1/2'
'y-1/4, z-1/4, -x'
'-y, z+1/4, x+1/4'
'y-1/4, -z, x-1/4'
'z-1/2, -y+1/4, -x+1/4'
'z-1/2, y+1/2, x+1/2'
'-z-3/4, y, -x-1/4'
'-z-3/4, -y-1/4, x'
'-z, -x+1/2, -y+1/2'
'z-3/4, -x, y+1/4'
'z-1/4, x+1/4, -y+1/2'
'-z-1/2, x-1/4, y+1/4'
'x-1/2, z+1/2, y+1/2'
'x-1/2, -z-1/4, -y-1/4'
'-x-1/4, z, -y+1/4'
'-x-3/4, -z-1/4, y'
'-x+1/2, -y, -z+1/2'
'-x+1/2, y-1/4, z+1/4'
'x+1/4, y-3/4, -z'
'x+1/4, -y-1/2, z-1/4'
'y, -x-1/4, -z+1/4'
'-y+1/4, -x-1/4, z'
'-y-1/4, x-1/2, -z-1/4'
'y+1/2, x-1/2, z+1/2'
'-y+1/2, -z, -x+1/2'
'y+1/4, z-3/4, -x'
'-y+1/2, z-1/4, x+1/4'
'y+1/4, -z-1/2, x-1/4'
'z, -y-1/4, -x+1/4'
'z, y, x+1/2'
'-z-1/4, y-1/2, -x-1/4'
'-z-1/4, -y-3/4, x'
'-z+1/2, -x, -y+1/2'
'z-1/4, -x-1/2, y+1/4'
'z+1/4, x-1/4, -y+1/2'
'-z, x-3/4, y+1/4'
'x, z, y+1/2'
'x, -z-3/4, -y-1/4'
'-x+1/4, z-1/2, -y+1/4'
'-x-1/4, -z-3/4, y'
'-x+1/2, -y+1/2, -z'
'-x+1/2, y+1/4, z-1/4'
'x+1/4, y-1/4, -z-1/2'
'x+1/4, -y, z-3/4'
'y, -x+1/4, -z-1/4'
'-y+1/4, -x+1/4, z-1/2'
'-y-1/4, x, -z-3/4'
'y+1/2, x, z'
'-y+1/2, -z+1/2, -x'
'y+1/4, z-1/4, -x-1/2'
'-y+1/2, z+1/4, x-1/4'
'y+1/4, -z, x-3/4'
'z, -y+1/4, -x-1/4'
'z, y+1/2, x'
'-z-1/4, y, -x-3/4'
'-z-1/4, -y-1/4, x-1/2'
'-z+1/2, -x+1/2, -y'
'z-1/4, -x, y-1/4'
'z+1/4, x+1/4, -y'
'-z, x-1/4, y-1/4'
'x, z+1/2, y'
'x, -z-1/4, -y-3/4'
'-x+1/4, z, -y-1/4'
'-x-1/4, -z-1/4, y-1/2'

loop_
_atom_site_label
_atom_site_type_symbol
_atom_site_fract_x
_atom_site_fract_y
_atom_site_fract_z
_atom_site_U_iso_or_equiv
_atom_site_adp_type
_atom_site_occupancy
_atom_site_symmetry_multiplicity
_atom_site_calc_flag
_atom_site_refinement_flags
_atom_site_disorder_assembly
_atom_site_disorder_group
C1 C 0.1165(2) 0.98810(19) 0.85311(19) 0.068(3) Uani 1 1 d . . .
C2 C 0.0351(2) 0.9932(2) 0.8513(3) 0.102(4) Uani 1 1 d . . .
H2 H 0.0342 1.0051 0.8655 0.122 Uiso 1 1 calc R . .
C3 C 0.0176(2) 0.9965(3) 0.8312(3) 0.118(5) Uani 1 1 d . . .
H3 H 0.0052 1.0103 0.8316 0.141 Uiso 1 1 calc R . .
C4 C 0.0183(2) 0.9792(3) 0.8101(3) 0.096(3) Uani 1 1 d . . .
C5 C 0.0375(2) 0.9596(3) 0.8092(3) 0.119(5) Uani 1 1 d . . .
H5 H 0.0387 0.9480 0.7948 0.143 Uiso 1 1 calc R . .
C6 C 0.0549(2) 0.9580(3) 0.8309(3) 0.119(5) Uani 1 1 d . . .
H6 H 0.0682 0.9451 0.8304 0.143 Uiso 1 1 calc R . .
C7 C -0.0017(3) 0.9804(3) 0.7880(2) 0.095(3) Uani 1 1 d . . .
C8 C 0.0645(3) 0.96682(17) 0.92833(17) 0.26(2) Uani 1 1 d G . .
C9 C 0.0883(3) 0.9518(2) 0.92465(19) 0.185(9) Uani 1 1 d G . .
C10 C 0.0824(2) 0.93022(17) 0.9073(2) 0.160(7) Uani 1 1 d G . .
C11 C 0.0550(2) 0.93187(18) 0.90029(19) 0.149(6) Uani 1 1 d G . .
C12 C 0.0440(2) 0.9545(2) 0.9133(2) 0.28(2) Uani 1 1 d G . .
C13 C 0.0617(5) 0.9915(2) 0.9453(2) 0.52(4) Uani 1 1 d G . .
H13A H 0.0647 0.9871 0.9636 0.783 Uiso 1 1 calc R . .
H13B H 0.0440 0.9986 0.9433 0.783 Uiso 1 1 calc R . .
H13C H 0.0745 1.0046 0.9397 0.783 Uiso 1 1 calc R . .
C14 C 0.1151(3) 0.9578(4) 0.9370(3) 0.40(3) Uani 1 1 d G . .
H14A H 0.1246 0.9414 0.9398 0.593 Uiso 1 1 calc R . .
H14B H 0.1125 0.9666 0.9538 0.593 Uiso 1 1 calc R . .
H14C H 0.1251 0.9691 0.9253 0.593 Uiso 1 1 calc R . .
C15 C 0.1018(3) 0.9092(2) 0.8980(3) 0.41(3) Uani 1 1 d G . .
H15A H 0.1157 0.9174 0.8877 0.614 Uiso 1 1 calc R . .
H15B H 0.0926 0.8964 0.8872 0.614 Uiso 1 1 calc R . .
H15C H 0.1095 0.9004 0.9132 0.614 Uiso 1 1 calc R . .
C16 C 0.0402(3) 0.9129(3) 0.8822(3) 0.306(17) Uani 1 1 d G . .
H16A H 0.0526 0.9047 0.8701 0.459 Uiso 1 1 calc R . .
H16B H 0.0270 0.9226 0.8722 0.459 Uiso 1 1 calc R . .
H16C H 0.0316 0.8994 0.8927 0.459 Uiso 1 1 calc R . .
C17 C 0.0154(2) 0.9638(3) 0.9114(4) 0.37(3) Uani 1 1 d G . .
H17A H 0.0048 0.9544 0.9243 0.558 Uiso 1 1 calc R . .
H17B H 0.0087 0.9603 0.8938 0.558 Uiso 1 1 calc R . .
H17C H 0.0146 0.9826 0.9149 0.558 Uiso 1 1 calc R . .
N1 N 0.05357(17) 0.9740(2) 0.85230(18) 0.089(3) Uani 1 1 d . . .
N2 N -0.0200(2) 0.9996(2) 0.7897(2) 0.103(3) Uani 1 1 d . . .
O1 O 0.10884(13) 0.96552(13) 0.86007(13) 0.0789(18) Uani 1 1 d . . .
O2 O 0.08477(12) 1.00738(12) 0.88351(12) 0.0691(16) Uani 1 1 d . . .
Ir1 Ir 0.075530(10) 0.966396(8) 0.886836(10) 0.0902(2) Uani 1 1 d . . .

loop_
_atom_site_aniso_label
_atom_site_aniso_U_11
_atom_site_aniso_U_22
_atom_site_aniso_U_33
_atom_site_aniso_U_23
_atom_site_aniso_U_13
_atom_site_aniso_U_12
C1 0.088(7) 0.053(5) 0.064(6) -0.013(5) -0.030(6) 0.012(5)
C2 0.053(6) 0.115(9) 0.138(11) -0.045(8) -0.017(7) -0.008(7)
C3 0.075(8) 0.105(9) 0.173(14) -0.053(10) -0.018(9) -0.003(7)
C4 0.070(7) 0.093(8) 0.126(10) -0.004(8) -0.015(7) 0.000(6)
C5 0.068(7) 0.136(12) 0.153(12) -0.042(10) -0.015(8) -0.024(8)
C6 0.075(8) 0.112(10) 0.169(14) -0.035(10) 0.012(9) 0.004(7)
C7 0.098(9) 0.104(9) 0.082(8) -0.027(7) 0.006(7) -0.018(8)
C8 0.53(6) 0.105(14) 0.136(16) 0.056(13) 0.11(3) 0.06(2)
C9 0.25(3) 0.163(19) 0.140(16) 0.076(15) -0.031(16) -0.059(18)
C10 0.25(2) 0.077(9) 0.157(16) 0.014(10) 0.060(15) -0.009(12)
C11 0.144(14) 0.113(12) 0.189(17) 0.000(11) 0.018(13) -0.043(11)
C12 0.34(4) 0.156(19) 0.33(3) 0.09(2) 0.27(3) 0.11(2)
C13 1.29(13) 0.116(16) 0.16(2) -0.036(15) 0.31(4) -0.07(4)
C14 0.48(5) 0.45(5) 0.26(3) 0.22(4) -0.21(4) -0.18(5)
C15 0.56(5) 0.157(17) 0.51(5) 0.23(3) 0.40(4) 0.24(3)
C16 0.36(4) 0.27(3) 0.29(3) 0.06(2) -0.06(3) -0.23(3)
C17 0.24(3) 0.36(4) 0.51(5) 0.22(4) 0.26(3) 0.18(3)
N1 0.062(5) 0.108(7) 0.096(6) -0.025(6) -0.011(5) -0.009(5)
N2 0.100(8) 0.092(7) 0.117(9) -0.013(6) 0.003(7) -0.015(6)
O1 0.090(5) 0.066(4) 0.081(4) -0.010(3) -0.002(4) 0.011(4)
O2 0.069(4) 0.080(4) 0.059(4) -0.005(3) 0.003(3) 0.009(3)
Ir1 0.1030(4) 0.0673(3) 0.1003(4) -0.0062(2) 0.0132(3) -0.0019(2)

loop_
_atom_type_symbol
_atom_type_description
_atom_type_scat_dispersion_real
_atom_type_scat_dispersion_imag
_atom_type_scat_source
C C 0.0033 0.0016 'International Tables Vol C Tables 4.2.6.8 and 6.1.1.4'
H H 0.0000 0.0000 'International Tables Vol C Tables 4.2.6.8 and 6.1.1.4'
N N 0.0061 0.0033 'International Tables Vol C Tables 4.2.6.8 and 6.1.1.4'
O O 0.0106 0.0060 'International Tables Vol C Tables 4.2.6.8 and 6.1.1.4'
F F 0.0171 0.0103 'International Tables Vol C Tables 4.2.6.8 and 6.1.1.4'
S S 0.1246 0.1234 'International Tables Vol C Tables 4.2.6.8 and 6.1.1.4'
Ir Ir -1.4442 7.9887 'International Tables Vol C Tables 4.2.6.8 and 6.1.1.4'

loop_
_geom_angle_atom_site_label_1
_geom_angle_atom_site_label_2
_geom_angle_atom_site_label_3
_geom_angle
_geom_angle_site_symmetry_1
_geom_angle_site_symmetry_3
_geom_angle_publ_flag
O1 C1 O2 124.8(8) . 87_365 ?
O1 C1 C1 116.8(13) . 87_365 ?
O2 C1 C1 118.3(12) 87_365 87_365 ?
N1 C2 C3 124.5(11) . . ?
N1 C2 H2 117.7 . . ?
C3 C2 H2 117.7 . . ?
C2 C3 C4 119.0(12) . . ?
C2 C3 H3 120.5 . . ?
C4 C3 H3 120.5 . . ?
C3 C4 C5 119.8(12) . . ?
C3 C4 C7 122.0(12) . . ?
C5 C4 C7 118.3(13) . . ?
C4 C5 C6 117.0(13) . . ?
C4 C5 H5 121.5 . . ?
C6 C5 H5 121.5 . . ?
N1 C6 C5 123.8(12) . . ?
N1 C6 H6 118.1 . . ?
C5 C6 H6 118.1 . . ?
N2 C7 N2 127.8(14) . 35_465 ?
N2 C7 C4 116.4(12) . . ?
N2 C7 C4 115.5(15) 35_465 . ?
C9 C8 C12 108.0 . . ?
C9 C8 C13 126.0 . . ?
C12 C8 C13 126.0 . . ?
C9 C8 Ir1 69.8(3) . . ?
C12 C8 Ir1 70.6(3) . . ?
C13 C8 Ir1 125.3(7) . . ?
C8 C9 C10 108.0 . . ?
C8 C9 C14 126.0 . . ?
C10 C9 C14 126.0 . . ?
C8 C9 Ir1 71.5(3) . . ?
C10 C9 Ir1 69.8(3) . . ?
C14 C9 Ir1 124.3(9) . . ?
C11 C10 C9 108.0 . . ?
C11 C10 C15 126.0 . . ?
C9 C10 C15 126.0 . . ?
C11 C10 Ir1 70.9(3) . . ?
C9 C10 Ir1 71.1(3) . . ?
C15 C10 Ir1 123.7(8) . . ?
C10 C11 C12 108.0 . . ?
C10 C11 C16 126.0 . . ?
C12 C11 C16 126.0 . . ?
C10 C11 Ir1 70.0(3) . . ?
C12 C11 Ir1 71.5(3) . . ?
C16 C11 Ir1 124.1(8) . . ?
C11 C12 C8 108.0 . . ?
C11 C12 C17 126.0 . . ?
C8 C12 C17 126.0 . . ?
C11 C12 Ir1 69.7(3) . . ?
C8 C12 Ir1 70.9(3) . . ?
C17 C12 Ir1 125.0(9) . . ?
C8 C13 H13A 109.5 . . ?
C8 C13 H13B 109.5 . . ?
H13A C13 H13B 109.5 . . ?
C8 C13 H13C 109.5 . . ?
H13A C13 H13C 109.5 . . ?
H13B C13 H13C 109.5 . . ?
C9 C14 H14A 109.5 . . ?
C9 C14 H14B 109.5 . . ?
H14A C14 H14B 109.5 . . ?
C9 C14 H14C 109.5 . . ?
H14A C14 H14C 109.5 . . ?
H14B C14 H14C 109.5 . . ?
C10 C15 H15A 109.5 . . ?
C10 C15 H15B 109.5 . . ?
H15A C15 H15B 109.5 . . ?
C10 C15 H15C 109.5 . . ?
H15A C15 H15C 109.5 . . ?
H15B C15 H15C 109.5 . . ?
C11 C16 H16A 109.5 . . ?
C11 C16 H16B 109.5 . . ?
H16A C16 H16B 109.5 . . ?
C11 C16 H16C 109.5 . . ?
H16A C16 H16C 109.5 . . ?
H16B C16 H16C 109.5 . . ?
C12 C17 H17A 109.5 . . ?
C12 C17 H17B 109.5 . . ?
H17A C17 H17B 109.5 . . ?
C12 C17 H17C 109.5 . . ?
H17A C17 H17C 109.5 . . ?
H17B C17 H17C 109.5 . . ?
C2 N1 C6 115.8(11) . . ?
C2 N1 Ir1 121.9(8) . . ?
C6 N1 Ir1 121.9(9) . . ?
C7 N2 C7 112.1(14) . 42_556 ?
C1 O1 Ir1 113.5(6) . . ?
C1 O2 Ir1 112.6(6) 87_365 . ?
N1 Ir1 C10 130.3(5) . . ?
N1 Ir1 O2 82.7(3) . . ?
C10 Ir1 O2 146.9(4) . . ?
N1 Ir1 C11 99.0(4) . . ?
C10 Ir1 C11 39.2(4) . . ?
O2 Ir1 C11 157.5(3) . . ?
N1 Ir1 C9 163.6(4) . . ?
C10 Ir1 C9 39.1(4) . . ?
O2 Ir1 C9 109.8(3) . . ?
C11 Ir1 C9 65.4(4) . . ?
N1 Ir1 O1 84.0(3) . . ?
C10 Ir1 O1 99.2(3) . . ?
O2 Ir1 O1 78.4(2) . . ?
C11 Ir1 O1 124.1(3) . . ?
C9 Ir1 O1 108.5(4) . . ?
N1 Ir1 C12 100.0(4) . . ?
C10 Ir1 C12 65.3(4) . . ?
O2 Ir1 C12 118.7(3) . . ?
C11 Ir1 C12 38.8(4) . . ?
C9 Ir1 C12 64.9(5) . . ?
O1 Ir1 C12 162.7(3) . . ?
N1 Ir1 C8 131.7(5) . . ?
C10 Ir1 C8 65.2(4) . . ?
O2 Ir1 C8 97.1(3) . . ?
C11 Ir1 C8 65.0(4) . . ?
C9 Ir1 C8 38.8(5) . . ?
O1 Ir1 C8 143.6(5) . . ?

loop_
_geom_bond_atom_site_label_1
_geom_bond_atom_site_label_2
_geom_bond_distance
_geom_bond_site_symmetry_2
_geom_bond_publ_flag
C1 O1 1.246(11) . ?
C1 O2 1.274(12) 87_365 ?
C1 C1 1.527(18) 87_365 ?
C2 N1 1.338(13) . ?
C2 C3 1.348(16) . ?
C2 H2 0.9300 . ?
C3 C4 1.368(16) . ?
C3 H3 0.9300 . ?
C4 C5 1.375(16) . ?
C4 C7 1.497(16) . ?
C5 C6 1.397(18) . ?
C5 H5 0.9300 . ?
C6 N1 1.343(15) . ?
C6 H6 0.9300 . ?
C7 N2 1.331(14) . ?
C7 N2 1.356(13) 35_465 ?
C8 C9 1.4200 . ?
C8 C12 1.4200 . ?
C8 C13 1.5095 . ?
C8 Ir1 2.153(7) . ?
C9 C10 1.4200 . ?
C9 C14 1.5095 . ?
C9 Ir1 2.131(9) . ?
C10 C11 1.4200 . ?
C10 C15 1.5095 . ?
C10 Ir1 2.114(7) . ?
C11 C12 1.4200 . ?
C11 C16 1.5095 . ?
C11 Ir1 2.125(8) . ?
C12 C17 1.5095 . ?
C12 Ir1 2.149(8) . ?
C13 H13A 0.9600 . ?
C13 H13B 0.9600 . ?
C13 H13C 0.9600 . ?
C14 H14A 0.9600 . ?
C14 H14B 0.9600 . ?
C14 H14C 0.9600 . ?
C15 H15A 0.9600 . ?
C15 H15B 0.9600 . ?
C15 H15C 0.9600 . ?
C16 H16A 0.9600 . ?
C16 H16B 0.9600 . ?
C16 H16C 0.9600 . ?
C17 H17A 0.9600 . ?
C17 H17B 0.9600 . ?
C17 H17C 0.9600 . ?
N1 Ir1 2.088(9) . ?
N2 C7 1.356(13) 42_556 ?
O1 Ir1 2.144(7) . ?
O2 C1 1.274(12) 87_365 ?
O2 Ir1 2.114(6) . ?

loop_
_geom_torsion_atom_site_label_1
_geom_torsion_atom_site_label_2
_geom_torsion_atom_site_label_3
_geom_torsion_atom_site_label_4
_geom_torsion
_geom_torsion_site_symmetry_1
_geom_torsion_site_symmetry_2
_geom_torsion_site_symmetry_3
_geom_torsion_site_symmetry_4
_geom_torsion_publ_flag
N1 C2 C3 C4 0(2) . . . . ?
C2 C3 C4 C5 -3(2) . . . . ?
C2 C3 C4 C7 175.5(12) . . . . ?
C3 C4 C5 C6 2(2) . . . . ?
C7 C4 C5 C6 -176.4(11) . . . . ?
C4 C5 C6 N1 1(2) . . . . ?
C3 C4 C7 N2 1.2(18) . . . . ?
C5 C4 C7 N2 179.6(12) . . . . ?
C3 C4 C7 N2 -172.9(12) . . . 35_465 ?
C5 C4 C7 N2 5.5(18) . . . 35_465 ?
C12 C8 C9 C10 0.0 . . . . ?
C13 C8 C9 C10 180.0 . . . . ?
Ir1 C8 C9 C10 -60.5(3) . . . . ?
C12 C8 C9 C14 180.0 . . . . ?
C13 C8 C9 C14 0.0 . . . . ?
Ir1 C8 C9 C14 119.5(3) . . . . ?
C12 C8 C9 Ir1 60.5(3) . . . . ?
C13 C8 C9 Ir1 -119.5(3) . . . . ?
C8 C9 C10 C11 0.0 . . . . ?
C14 C9 C10 C11 180.0 . . . . ?
Ir1 C9 C10 C11 -61.6(3) . . . . ?
C8 C9 C10 C15 180.0 . . . . ?
C14 C9 C10 C15 0.0 . . . . ?
Ir1 C9 C10 C15 118.4(3) . . . . ?
C8 C9 C10 Ir1 61.6(3) . . . . ?
C14 C9 C10 Ir1 -118.4(3) . . . . ?
C9 C10 C11 C12 0.0 . . . . ?
C15 C10 C11 C12 180.0 . . . . ?
Ir1 C10 C11 C12 -61.8(3) . . . . ?
C9 C10 C11 C16 180.0 . . . . ?
C15 C10 C11 C16 0.0 . . . . ?
Ir1 C10 C11 C16 118.2(3) . . . . ?
C9 C10 C11 Ir1 61.8(3) . . . . ?
C15 C10 C11 Ir1 -118.2(3) . . . . ?
C10 C11 C12 C8 0.0 . . . . ?
C16 C11 C12 C8 180.0 . . . . ?
Ir1 C11 C12 C8 -60.8(3) . . . . ?
C10 C11 C12 C17 180.0 . . . . ?
C16 C11 C12 C17 0.0 . . . . ?
Ir1 C11 C12 C17 119.2(3) . . . . ?
C10 C11 C12 Ir1 60.8(3) . . . . ?
C16 C11 C12 Ir1 -119.2(3) . . . . ?
C9 C8 C12 C11 0.0 . . . . ?
C13 C8 C12 C11 180.0 . . . . ?
Ir1 C8 C12 C11 60.0(3) . . . . ?
C9 C8 C12 C17 180.0 . . . . ?
C13 C8 C12 C17 0.0 . . . . ?
Ir1 C8 C12 C17 -120.0(3) . . . . ?
C9 C8 C12 Ir1 -60.0(3) . . . . ?
C13 C8 C12 Ir1 120.0(3) . . . . ?
C3 C2 N1 C6 2.9(19) . . . . ?
C3 C2 N1 Ir1 -169.6(10) . . . . ?
C5 C6 N1 C2 -3.7(19) . . . . ?
C5 C6 N1 Ir1 168.8(10) . . . . ?
N2 C7 N2 C7 -4(2) 35_465 . . 42_556 ?
C4 C7 N2 C7 -177.0(7) . . . 42_556 ?
O2 C1 O1 Ir1 -170.3(7) 87_365 . . . ?
C1 C1 O1 Ir1 5.7(6) 87_365 . . . ?
C2 N1 Ir1 C10 128.9(9) . . . . ?
C6 N1 Ir1 C10 -43.1(11) . . . . ?
C2 N1 Ir1 O2 -55.0(9) . . . . ?
C6 N1 Ir1 O2 133.0(9) . . . . ?
C2 N1 Ir1 C11 102.3(9) . . . . ?
C6 N1 Ir1 C11 -69.7(10) . . . . ?
C2 N1 Ir1 C9 85.4(18) . . . . ?
C6 N1 Ir1 C9 -86.6(19) . . . . ?
C2 N1 Ir1 O1 -134.1(9) . . . . ?
C6 N1 Ir1 O1 53.9(9) . . . . ?
C2 N1 Ir1 C12 63.0(9) . . . . ?
C6 N1 Ir1 C12 -109.1(9) . . . . ?
C2 N1 Ir1 C8 37.9(11) . . . . ?
C6 N1 Ir1 C8 -134.1(9) . . . . ?
C11 C10 Ir1 N1 -44.4(6) . . . . ?
C9 C10 Ir1 N1 -162.1(6) . . . . ?
C15 C10 Ir1 N1 76.7(6) . . . . ?
C11 C10 Ir1 O2 142.7(6) . . . . ?
C9 C10 Ir1 O2 25.0(5) . . . . ?
C15 C10 Ir1 O2 -96.2(6) . . . . ?
C15 C10 Ir1 C11 121.1(11) . . . . ?
C11 C10 Ir1 C9 117.6(9) . . . . ?
C11 C10 Ir1 O1 -134.4(4) . . . . ?
C9 C10 Ir1 O1 108.0(4) . . . . ?
C15 C10 Ir1 O1 -13.3(5) . . . . ?
C11 C10 Ir1 C12 37.6(6) . . . . ?
C9 C10 Ir1 C12 -80.0(8) . . . . ?
C11 C10 Ir1 C8 80.2(2) . . . . ?
C9 C10 Ir1 C8 -37.5(8) . . . . ?
C1 O2 Ir1 N1 -80.1(6) 87_365 . . . ?
C1 O2 Ir1 C10 94.5(7) 87_365 . . . ?
C1 O2 Ir1 C11 -176.0(9) 87_365 . . . ?
C1 O2 Ir1 C9 110.9(7) 87_365 . . . ?
C1 O2 Ir1 O1 5.3(6) 87_365 . . . ?
C1 O2 Ir1 C12 -177.5(6) 87_365 . . . ?
C1 O2 Ir1 C8 148.6(7) 87_365 . . . ?
C10 C11 Ir1 N1 147.3(5) . . . . ?
C12 C11 Ir1 N1 -94.8(5) . . . . ?
C16 C11 Ir1 N1 26.7(5) . . . . ?
C12 C11 Ir1 C10 117.9(8) . . . . ?
C10 C11 Ir1 O2 -120.1(10) . . . . ?
C12 C11 Ir1 O2 -2.2(10) . . . . ?
C16 C11 Ir1 O2 119.3(9) . . . . ?
C10 C11 Ir1 C9 -37.9(6) . . . . ?
C12 C11 Ir1 C9 80.02(17) . . . . ?
C10 C11 Ir1 O1 58.4(5) . . . . ?
C12 C11 Ir1 O1 176.4(5) . . . . ?
C16 C11 Ir1 O1 -62.2(5) . . . . ?
C10 C11 Ir1 C12 -117.9(8) . . . . ?
C10 C11 Ir1 C8 -80.7(2) . . . . ?
C12 C11 Ir1 C8 37.1(6) . . . . ?
C8 C9 Ir1 N1 -61.7(18) . . . . ?
C10 C9 Ir1 N1 56.4(18) . . . . ?
C14 C9 Ir1 N1 176.8(17) . . . . ?
C8 C9 Ir1 C10 -118.1(10) . . . . ?
C8 C9 Ir1 O2 76.1(3) . . . . ?
C10 C9 Ir1 O2 -165.8(4) . . . . ?
C14 C9 Ir1 O2 -45.3(4) . . . . ?
C8 C9 Ir1 C11 -80.1(2) . . . . ?
C10 C9 Ir1 C11 38.0(6) . . . . ?
C8 C9 Ir1 O1 160.1(4) . . . . ?
C10 C9 Ir1 O1 -81.8(4) . . . . ?
C14 C9 Ir1 O1 38.7(4) . . . . ?
C8 C9 Ir1 C12 -37.1(6) . . . . ?
C10 C9 Ir1 C12 80.92(19) . . . . ?
C10 C9 Ir1 C8 118.1(10) . . . . ?
C1 O1 Ir1 N1 77.7(6) . . . . ?
C1 O1 Ir1 C10 -152.4(7) . . . . ?
C1 O1 Ir1 O2 -6.0(6) . . . . ?
C1 O1 Ir1 C11 174.6(6) . . . . ?
C1 O1 Ir1 C9 -113.2(7) . . . . ?
C1 O1 Ir1 C12 -177.8(13) . . . . ?
C1 O1 Ir1 C8 -92.2(7) . . . . ?
C11 C12 Ir1 N1 92.0(4) . . . . ?
C8 C12 Ir1 N1 -149.5(5) . . . . ?
C17 C12 Ir1 N1 -28.4(5) . . . . ?
C11 C12 Ir1 C10 -37.9(6) . . . . ?
C8 C12 Ir1 C10 80.6(2) . . . . ?
C11 C12 Ir1 O2 179.1(4) . . . . ?
C8 C12 Ir1 O2 -62.4(4) . . . . ?
C17 C12 Ir1 O2 58.7(4) . . . . ?
C8 C12 Ir1 C11 118.6(8) . . . . ?
C11 C12 Ir1 C9 -81.20(17) . . . . ?
C8 C12 Ir1 C9 37.4(6) . . . . ?
C11 C12 Ir1 O1 -10.2(14) . . . . ?
C8 C12 Ir1 O1 108.3(15) . . . . ?
C17 C12 Ir1 O1 -130.6(14) . . . . ?
C11 C12 Ir1 C8 -118.6(8) . . . . ?
C9 C8 Ir1 N1 160.6(5) . . . . ?
C12 C8 Ir1 N1 42.0(5) . . . . ?
C13 C8 Ir1 N1 -79.0(6) . . . . ?
C9 C8 Ir1 C10 37.81(15) . . . . ?
C12 C8 Ir1 C10 -80.8(2) . . . . ?
C9 C8 Ir1 O2 -113.0(4) . . . . ?
C12 C8 Ir1 O2 128.4(4) . . . . ?
C13 C8 Ir1 O2 7.5(4) . . . . ?
C9 C8 Ir1 C11 81.18(18) . . . . ?
C12 C8 Ir1 C11 -37.43(15) . . . . ?
C12 C8 Ir1 C9 -118.6(8) . . . . ?
C9 C8 Ir1 O1 -32.9(5) . . . . ?
C12 C8 Ir1 O1 -151.5(6) . . . . ?
C13 C8 Ir1 O1 87.6(5) . . . . ?
C9 C8 Ir1 C12 118.6(8) . . . . ?
